data_2005930
loop_
_publ_author_name
'Forward, J. M.'
'Staples, R. J.'
'Liu, C. W.'
'Fackler, Jnr, J. P.'

_publ_section_title
;Luminescent
 Tris(3-ethyl-1,5-diaza-3-azonia-7-phosphatricyclo[3.3.1.1^3,7^]decane-<i>P</i>)gold(I)
 Tetraiodide Trihydrate, [(EtTPA)~3~Au]I~4~.3H~2~O
;
_journal_issue 2
_journal_name_full 'Acta Crystallographica Section C'
_journal_page_first 195
_journal_page_last 197
_journal_paper_doi 10.1107/S0108270196012486
_journal_volume 53
_journal_year 1997
_chemical_formula_iupac '[Au (C8 H17 N3 P)3] I4, 3H2 O'
_chemical_formula_structural '[(EtTPA)~3~Au]I~4~ 3H~2~O'
_chemical_formula_sum 'C24 H53 Au I4 N9 O3 P3'
_chemical_formula_weight 1313.23
_chemical_name_systematic
;
Tris(1-ethyl-3,5-diaza-1-azonia-7-phosphatricyclodecane iodide)gold(I)
Iodide Trihydrate
;
_space_group_IT_number 161
_symmetry_cell_setting trigonal
_symmetry_space_group_name_Hall 'R 3 -2"c'
_symmetry_space_group_name_H-M 'R 3 c :H'
_cell_angle_alpha 90.00
_cell_angle_beta 90.00
_cell_angle_gamma 120.00
_cell_formula_units_Z 6
_cell_length_a 21.421(2)
_cell_length_b 21.421(2)
_cell_length_c 15.063(2)
_cell_measurement_reflns_used 20
_cell_measurement_temperature 293(2)
_cell_measurement_theta_max 8.5
_cell_measurement_theta_min 6.5
_cell_volume 5985.8(11)
_computing_cell_refinement 'CAD-4 Software'
_computing_data_collection 'CAD-4 Software (Enraf-Nonius, 1989)'
_computing_data_reduction 'CAD-4 Software'
_computing_molecular_graphics 'SHELXTL/PC (Siemens, 1990)'
_computing_publication_material SHELXL93
_computing_structure_refinement 'SHELXL93 (Sheldrick, 1993)'
_computing_structure_solution 'SHELXS86 (Sheldrick, 1985)'
_diffrn_ambient_temperature 293(2)
_diffrn_measurement_device 'Enraf-Nonius CAD-4'
_diffrn_measurement_method \w/2\q
_diffrn_radiation_monochromator graphite
_diffrn_radiation_source 'fine-focus sealed tube'
_diffrn_radiation_type MoK\a
_diffrn_radiation_wavelength 0.71073
_diffrn_reflns_av_R_equivalents 0.0508
_diffrn_reflns_av_sigmaI/netI 0.0528
_diffrn_reflns_limit_h_max 0
_diffrn_reflns_limit_h_min -24
_diffrn_reflns_limit_k_max 24
_diffrn_reflns_limit_k_min 0
_diffrn_reflns_limit_l_max 17
_diffrn_reflns_limit_l_min 0
_diffrn_reflns_number 2116
_diffrn_reflns_theta_max 23.96
_diffrn_reflns_theta_min 2.92
_diffrn_standards_decay_% 0.00
_diffrn_standards_interval_count 120
_diffrn_standards_number 3
_exptl_absorpt_coefficient_mu 6.940
_exptl_absorpt_correction_T_max 0.500
_exptl_absorpt_correction_T_min 0.234
_exptl_absorpt_correction_type '\y scans (North, Phillips & Mathews, 1968)'
_exptl_crystal_colour colorless
_exptl_crystal_density_diffrn 2.186
_exptl_crystal_density_method 'not measured'
_exptl_crystal_description plate
_exptl_crystal_F_000 3720
_exptl_crystal_size_max 0.3
_exptl_crystal_size_mid 0.3
_exptl_crystal_size_min 0.1
_refine_diff_density_max 1.006
_refine_diff_density_min -0.511
_refine_ls_abs_structure_details 'Flack (1983)'
_refine_ls_abs_structure_Flack 0.016(10)
_refine_ls_extinction_method none
_refine_ls_goodness_of_fit_all 1.075
_refine_ls_goodness_of_fit_obs 1.086
_refine_ls_hydrogen_treatment 'H atoms riding'
_refine_ls_matrix_type full
_refine_ls_number_parameters 133
_refine_ls_number_reflns 1085
_refine_ls_number_restraints 1
_refine_ls_restrained_S_all 1.074
_refine_ls_restrained_S_obs 1.086
_refine_ls_R_factor_all 0.0348
_refine_ls_R_factor_obs 0.0245
_refine_ls_shift/esd_max 0.000
_refine_ls_shift/esd_mean 0.000
_refine_ls_structure_factor_coef Fsqd
_refine_ls_weighting_scheme
;
calc w = 1/[\s^2^(Fo^2^) + (0.0253P)^2^ + 14.2616P]
where P = (Fo^2^ + 2Fc^2^)/3
;
_refine_ls_wR_factor_all 0.0601
_refine_ls_wR_factor_obs 0.0565
_reflns_number_observed 956
_reflns_number_total 1085
_reflns_observed_criterion >2sigma(I)
_cod_data_source_file fg1092.cif
_cod_data_source_block fg1092
_cod_depositor_comments
;
The following automatic conversions were performed:
'_symmetry_cell_setting' value 'Trigonal' changed to 'trigonal' according
to '/home/saulius/struct/CIF-dictionaries/cif_core.dic' dictionary named
'cif_core.dic' version 2.4.1 from 2010-06-29.

Automatic conversion script
Id: cif_fix_enum 1527 2010-12-29 10:47:43Z saulius 

The following automatic conversions were performed:

'_symmetry_cell_setting' value 'Trigonal' changed to 'trigonal'
according to /home/saulius/struct/CIF-dictionaries/cif_core.dic
dictionary named 'cif_core.dic' version 2.4.1 from 2010-06-29.

Automatic conversion script
Id: cif_fix_values 1715 2011-07-08 13:25:40Z adriana 
;
_cod_original_cell_volume 5985.5(9)
_cod_original_sg_symbol_H-M 'R 3 c'
_cod_database_code 2005930

loop_
_symmetry_equiv_pos_as_xyz
'x, y, z'
'-y, x-y, z'
'-x+y, -x, z'
'-y, -x, z+1/2'
'-x+y, y, z+1/2'
'x, x-y, z+1/2'
'x+2/3, y+1/3, z+1/3'
'-y+2/3, x-y+1/3, z+1/3'
'-x+y+2/3, -x+1/3, z+1/3'
'-y+2/3, -x+1/3, z+5/6'
'-x+y+2/3, y+1/3, z+5/6'
'x+2/3, x-y+1/3, z+5/6'
'x+1/3, y+2/3, z+2/3'
'-y+1/3, x-y+2/3, z+2/3'
'-x+y+1/3, -x+2/3, z+2/3'
'-y+1/3, -x+2/3, z+7/6'
'-x+y+1/3, y+2/3, z+7/6'
'x+1/3, x-y+2/3, z+7/6'

loop_
_atom_site_aniso_label
_atom_site_aniso_U_11
_atom_site_aniso_U_12
_atom_site_aniso_U_13
_atom_site_aniso_U_22
_atom_site_aniso_U_23
_atom_site_aniso_U_33
Au1 0.0374(2) 0.01868(11) 0.000 0.0374(2) 0.000 0.0468(4)
I1 0.0641(6) 0.0320(3) 0.000 0.0641(6) 0.000 0.0357(7)
I2 0.0485(5) 0.0215(4) 0.0060(4) 0.0616(5) -0.0018(5) 0.0750(5)
P1 0.0395(14) 0.0200(12) 0.0034(12) 0.0346(14) 0.0028(11) 0.044(2)
N1 0.082(9) 0.053(7) 0.018(7) 0.070(8) 0.000(6) 0.076(8)
N2 0.069(7) 0.022(5) -0.004(5) 0.029(5) -0.001(4) 0.053(5)
N3 0.052(6) 0.030(5) -0.008(4) 0.047(5) -0.002(4) 0.034(4)
C1 0.062(8) 0.015(6) -0.006(6) 0.036(6) -0.005(5) 0.060(7)
C2 0.069(9) 0.038(8) 0.018(6) 0.068(9) 0.016(6) 0.056(7)
C3 0.045(7) 0.024(5) -0.003(5) 0.039(6) -0.004(5) 0.050(6)
C4 0.129(14) 0.074(12) 0.011(8) 0.075(10) -0.009(7) 0.054(7)
C5 0.045(7) 0.028(6) 0.014(6) 0.051(7) 0.012(6) 0.062(7)
C6 0.059(8) 0.042(7) 0.012(6) 0.058(8) 0.001(6) 0.073(8)
C7 0.087(10) 0.038(8) 0.006(7) 0.060(8) 0.012(6) 0.046(7)
C8 0.142(19) 0.054(14) -0.039(12) 0.099(14) -0.012(10) 0.074(11)
O1 0.117(10) 0.059(9) 0.010(9) 0.101(10) 0.009(8) 0.147(12)

loop_
_atom_site_label
_atom_site_occupancy
_atom_site_fract_x
_atom_site_fract_y
_atom_site_fract_z
_atom_site_U_iso_or_equiv
_atom_site_thermal_displace_type
_atom_site_calc_flag
_atom_site_refinement_flags
_atom_site_type_symbol
_atom_site_attached_hydrogens
Au1 1 0 0 0.00000(3) 0.0405(2) Uani d S Au 0
I1 1 0 0 0.19338(7) 0.0546(4) Uani d S I 0
I2 1 0.20575(5) -0.01867(5) 0.29369(8) 0.0644(3) Uani d . I 0
P1 1 -0.00432(15) 0.10561(14) -0.0223(2) 0.0388(6) Uani d . P 0
N1 1 -0.0748(7) 0.1819(7) 0.0010(8) 0.070(3) Uani d . N 0
N2 1 0.0562(6) 0.2524(5) -0.0183(7) 0.051(2) Uani d . N 0
N3 1 -0.0221(5) 0.1919(5) -0.1461(6) 0.042(2) Uani d . N 0
C1 1 0.0721(8) 0.1955(6) 0.0049(8) 0.057(3) Uani d . C 0
H1A 1 0.1139(8) 0.2028(6) -0.0273(8) 0.080 Uiso d R H 0
H1B 1 0.0828(8) 0.1981(6) 0.0672(8) 0.080 Uiso d R H 0
C2 1 -0.0757(8) 0.1153(8) 0.0286(8) 0.063(4) Uani d . C 0
H2A 1 -0.0711(8) 0.1152(8) 0.0920(8) 0.080 Uiso d R H 0
H2B 1 -0.1215(8) 0.0748(8) 0.0125(8) 0.080 Uiso d R H 0
C3 1 -0.0164(6) 0.1244(5) -0.1376(7) 0.043(3) Uani d . C 0
H3A 1 -0.0594(6) 0.0841(5) -0.1607(7) 0.080 Uiso d R H 0
H3B 1 0.0236(6) 0.1299(5) -0.1724(7) 0.080 Uiso d R H 0
C4 1 -0.0087(11) 0.2445(9) 0.0285(10) 0.076(4) Uani d . C 0
H4A 1 -0.0027(11) 0.2406(9) 0.0910(10) 0.080 Uiso d R H 0
H4B 1 -0.0121(11) 0.2870(9) 0.0190(10) 0.080 Uiso d R H 0
C5 1 0.0470(7) 0.2573(7) -0.1116(8) 0.050(3) Uani d . C 0
H5A 1 0.0879(7) 0.2618(7) -0.1433(8) 0.080 Uiso d R H 0
H5B 1 0.0442(7) 0.3000(7) -0.1223(8) 0.080 Uiso d R H 0
C6 1 -0.0850(7) 0.1848(7) -0.0909(9) 0.058(3) Uani d . C 0
H6A 1 -0.0926(7) 0.2243(7) -0.1043(9) 0.080 Uiso d R H 0
H6B 1 -0.1277(7) 0.1411(7) -0.1076(9) 0.080 Uiso d R H 0
C7 1 -0.0357(8) 0.2038(8) -0.2389(8) 0.064(4) Uani d . C 0
H7A 1 -0.0378(8) 0.2474(8) -0.2417(8) 0.080 Uiso d R H 0
H7B 1 -0.0821(8) 0.1649(8) -0.2560(8) 0.080 Uiso d R H 0
C8 1 0.0159(13) 0.2102(11) -0.3047(12) 0.108(7) Uani d . C 0
H8A 1 0.0023(13) 0.2177(11) -0.3628(12) 0.080 Uiso d R H 0
H8B 1 0.0625(13) 0.2499(11) -0.2898(12) 0.080 Uiso d R H 0
H8C 1 0.0176(13) 0.1663(11) -0.3044(12) 0.080 Uiso d R H 0
O1 1 0.2787(8) 0.0154(8) 0.5091(10) 0.120(5) Uani d . O 2

loop_
_atom_type_symbol
_atom_type_description
_atom_type_scat_dispersion_real
_atom_type_scat_dispersion_imag
_atom_type_scat_source
C C 0.0033 0.0016 'International Tables Vol C Tables 4.2.6.8 and 6.1.1.4'
H H 0.0000 0.0000 'International Tables Vol C Tables 4.2.6.8 and 6.1.1.4'
N N 0.0061 0.0033 'International Tables Vol C Tables 4.2.6.8 and 6.1.1.4'
P P 0.1023 0.0942 'International Tables Vol C Tables 4.2.6.8 and 6.1.1.4'
I I -0.4742 1.8119 'International Tables Vol C Tables 4.2.6.8 and 6.1.1.4'
Au Au -2.0133 8.8022 'International Tables Vol C Tables 4.2.6.8 and 6.1.1.4'
O O 0.0106 0.0060 'International Tables Vol C Tables 4.2.6.8 and 6.1.1.4'

loop_
_geom_angle_atom_site_label_1
_geom_angle_atom_site_label_2
_geom_angle_atom_site_label_3
_geom_angle_site_symmetry_1
_geom_angle_site_symmetry_3
_geom_angle
_geom_angle_publ_flag
P1 Au1 P1 2 3 117.97(3) n
P1 Au1 P1 2 . 117.97(3) y
P1 Au1 P1 3 . 117.97(3) n
P1 Au1 I1 2 . 98.27(7) n
P1 Au1 I1 3 . 98.27(7) n
P1 Au1 I1 . . 98.27(7) y
C2 P1 C3 . . 99.0(5) y
C2 P1 C1 . . 98.4(6) y
C3 P1 C1 . . 97.5(5) y
C2 P1 Au1 . . 119.6(4) y
C3 P1 Au1 . . 115.4(3) y
C1 P1 Au1 . . 122.3(5) y
C6 N1 C4 . . 110.1(11) n
C6 N1 C2 . . 113.1(10) n
C4 N1 C2 . . 110.5(12) n
C5 N2 C1 . . 113.2(9) n
C5 N2 C4 . . 108.5(11) n
C1 N2 C4 . . 112.6(10) n
C7 N3 C3 . . 111.2(9) n
C7 N3 C6 . . 107.0(10) n
C3 N3 C6 . . 110.4(8) n
C7 N3 C5 . . 110.3(9) n
C3 N3 C5 . . 110.1(8) n
C6 N3 C5 . . 107.9(9) n
N2 C1 P1 . . 111.2(9) n
N1 C2 P1 . . 112.7(9) n
N3 C3 P1 . . 112.2(7) n
N1 C4 N2 . . 113.4(10) n
N2 C5 N3 . . 111.8(9) n
N1 C6 N3 . . 113.1(10) n
C8 C7 N3 . . 117.5(14) n

loop_
_geom_bond_atom_site_label_1
_geom_bond_atom_site_label_2
_geom_bond_site_symmetry_2
_geom_bond_distance
_geom_bond_publ_flag
Au1 P1 2 2.334(3) n
Au1 P1 3 2.334(3) n
Au1 P1 . 2.334(3) y
Au1 I1 . 2.9129(12) y
P1 C2 . 1.813(14) y
P1 C3 . 1.831(10) y
P1 C1 . 1.845(12) y
N1 C6 . 1.41(2) y
N1 C4 . 1.44(2) y
N1 C2 . 1.48(2) y
N2 C5 . 1.43(2) y
N2 C1 . 1.46(2) y
N2 C4 . 1.49(2) y
N3 C7 . 1.477(15) y
N3 C3 . 1.514(13) y
N3 C6 . 1.525(14) y
N3 C5 . 1.53(2) y
C7 C8 . 1.44(3) y
